data_7030545
loop_
_publ_author_name
'van Rijn, Jimmy A.'
'Marqu\'es-Gallego, Patricia'
'Reedijk, Jan'
'Lutz, Martin'
'Spek, Anthony L.'
'Bouwman, Elisabeth'

_publ_section_title
;
 A novel ruthenium(III) complex with a tridentate dianionic P,O,O-ligand
 showing high cytotoxic activity.
;
_journal_issue 48
_journal_name_full 'Dalton transactions (Cambridge, England : 2003)'
_journal_page_first 10727
_journal_page_last 10730
_journal_paper_doi 10.1039/b909520a
_journal_year 2009
_chemical_formula_moiety 'C40 H36 Cl O6 P2 Ru'
_chemical_formula_sum 'C40 H36 Cl O6 P2 Ru'
_chemical_formula_weight 811.15
_chemical_name_systematic
;
?
;
_space_group_IT_number 14
_symmetry_cell_setting monoclinic
_symmetry_space_group_name_Hall '-P 2ybc'
_symmetry_space_group_name_H-M 'P 1 21/c 1'
_atom_sites_solution_hydrogens geom
_atom_sites_solution_primary heavy
_atom_sites_solution_secondary difmap
_audit_creation_method SHELXL-97
_cell_angle_alpha 90.00
_cell_angle_beta 115.639(2)
_cell_angle_gamma 90.00
_cell_formula_units_Z 4
_cell_length_a 12.0095(6)
_cell_length_b 17.2366(5)
_cell_length_c 18.9807(5)
_cell_measurement_reflns_used 6781
_cell_measurement_temperature 150(2)
_cell_measurement_theta_max 25.49
_cell_measurement_theta_min 1.68
_cell_volume 3542.2(2)
_computing_cell_refinement Peakref
_computing_data_collection 'Nonius COLLECT'
_computing_data_reduction 'EvalCCD, Mergehklf5'
_computing_structure_refinement 'SHELXL-97 (Sheldrick, 1997)'
_computing_structure_solution 'DIRDIF-99 (Beurskens et al., 1999)'
_diffrn_ambient_temperature 150(2)
_diffrn_measured_fraction_theta_full 0.980
_diffrn_measured_fraction_theta_max 0.980
_diffrn_measurement_device_type 'Nonius KappaCCD'
_diffrn_measurement_method '\f and \w scans'
_diffrn_radiation_monochromator graphite
_diffrn_radiation_source 'rotating anode'
_diffrn_radiation_type MoK\a
_diffrn_radiation_wavelength 0.71073
_diffrn_reflns_av_R_equivalents 0.0756
_diffrn_reflns_av_sigmaI/netI 0.0592
_diffrn_reflns_limit_h_max 0
_diffrn_reflns_limit_h_min -14
_diffrn_reflns_limit_k_max 20
_diffrn_reflns_limit_k_min 0
_diffrn_reflns_limit_l_max 22
_diffrn_reflns_limit_l_min -20
_diffrn_reflns_number 28778
_diffrn_reflns_theta_full 25.70
_diffrn_reflns_theta_max 25.70
_diffrn_reflns_theta_min 1.68
_exptl_absorpt_coefficient_mu 0.657
_exptl_absorpt_correction_type none
_exptl_crystal_colour 'dark blue'
_exptl_crystal_density_diffrn 1.521
_exptl_crystal_density_method 'not measured'
_exptl_crystal_description block
_exptl_crystal_F_000 1660
_exptl_crystal_size_max 0.22
_exptl_crystal_size_mid 0.11
_exptl_crystal_size_min 0.06
_refine_diff_density_max 0.650
_refine_diff_density_min -0.776
_refine_diff_density_rms 0.121
_refine_ls_extinction_method none
_refine_ls_goodness_of_fit_ref 1.147
_refine_ls_hydrogen_treatment constr
_refine_ls_matrix_type full
_refine_ls_number_parameters 456
_refine_ls_number_reflns 6742
_refine_ls_number_restraints 0
_refine_ls_restrained_S_all 1.147
_refine_ls_R_factor_all 0.0828
_refine_ls_R_factor_gt 0.0487
_refine_ls_shift/su_max 0.000
_refine_ls_shift/su_mean 0.000
_refine_ls_structure_factor_coef Fsqd
_refine_ls_weighting_details 'calc w=1/[\s^2^(Fo^2^)+(0.0260P)^2^+5.3520P] where P=(Fo^2^+2Fc^2^)/3'
_refine_ls_weighting_scheme calc
_refine_ls_wR_factor_gt 0.0883
_refine_ls_wR_factor_ref 0.1020
_reflns_number_gt 5020
_reflns_number_total 6742
_reflns_threshold_expression I>2\s(I)
_cod_data_source_file b909520a.txt
_cod_data_source_block s3813a
_cod_original_sg_symbol_H-M 'P 21/c'
_cod_database_code 7030545

loop_
_symmetry_equiv_pos_as_xyz
'x, y, z'
'-x, y+1/2, -z+1/2'
'-x, -y, -z'
'x, -y-1/2, z-1/2'

loop_
_atom_site_label
_atom_site_type_symbol
_atom_site_fract_x
_atom_site_fract_y
_atom_site_fract_z
_atom_site_U_iso_or_equiv
_atom_site_adp_type
_atom_site_occupancy
_atom_site_symmetry_multiplicity
_atom_site_calc_flag
_atom_site_refinement_flags
Ru1 Ru 0.68583(3) 0.17557(2) 0.14369(2) 0.01720(10) Uani 1 1 d .
Cl2 Cl 0.65673(10) 0.05140(7) 0.18592(6) 0.0261(3) Uani 1 1 d .
P3 P 0.85201(10) 0.21457(7) 0.24917(6) 0.0187(3) Uani 1 1 d .
P4 P 0.50481(10) 0.21739(7) 0.15168(6) 0.0178(2) Uani 1 1 d .
O17 O 0.6922(3) 0.27911(18) 0.10110(16) 0.0213(7) Uani 1 1 d .
O27 O 0.8174(3) 0.13192(19) 0.11331(16) 0.0234(7) Uani 1 1 d .
O37 O 0.8910(3) 0.0878(2) 0.36084(19) 0.0339(8) Uani 1 1 d .
O47 O 0.5381(3) 0.14515(19) 0.02508(16) 0.0239(7) Uani 1 1 d .
O57 O 0.2986(3) 0.2785(2) 0.18750(18) 0.0296(8) Uani 1 1 d .
O67 O 0.5984(3) 0.3597(2) 0.24144(18) 0.0334(8) Uani 1 1 d .
C11 C 0.8733(4) 0.3099(3) 0.2174(2) 0.0198(10) Uani 1 1 d .
C12 C 0.7848(4) 0.3279(3) 0.1421(2) 0.0195(9) Uani 1 1 d .
C13 C 0.7956(4) 0.3985(3) 0.1091(3) 0.0287(11) Uani 1 1 d .
H13 H 0.7344 0.4128 0.0589 0.034 Uiso 1 1 calc R
C14 C 0.8931(4) 0.4473(3) 0.1482(3) 0.0297(11) Uani 1 1 d .
H14 H 0.8994 0.4945 0.1244 0.036 Uiso 1 1 calc R
C15 C 0.9828(4) 0.4286(3) 0.2222(3) 0.0300(12) Uani 1 1 d .
H15 H 1.0503 0.4627 0.2486 0.036 Uiso 1 1 calc R
C16 C 0.9733(4) 0.3604(3) 0.2570(3) 0.0246(10) Uani 1 1 d .
H16 H 1.0342 0.3474 0.3077 0.029 Uiso 1 1 calc R
C21 C 0.9723(4) 0.1571(3) 0.2422(2) 0.0196(10) Uani 1 1 d .
C22 C 0.9338(4) 0.1255(3) 0.1673(2) 0.0212(10) Uani 1 1 d .
C23 C 1.0227(4) 0.0881(3) 0.1494(3) 0.0286(11) Uani 1 1 d .
H23 H 1.0002 0.0676 0.0986 0.034 Uiso 1 1 calc R
C24 C 1.1428(4) 0.0814(3) 0.2060(3) 0.0319(12) Uani 1 1 d .
H24 H 1.2021 0.0562 0.1933 0.038 Uiso 1 1 calc R
C25 C 1.1787(4) 0.1101(3) 0.2801(3) 0.0301(11) Uani 1 1 d .
H25 H 1.2611 0.1032 0.3186 0.036 Uiso 1 1 calc R
C26 C 1.0934(4) 0.1493(3) 0.2983(3) 0.0260(11) Uani 1 1 d .
H26 H 1.1179 0.1707 0.3490 0.031 Uiso 1 1 calc R
C31 C 0.8792(4) 0.2227(3) 0.3506(2) 0.0231(10) Uani 1 1 d .
C32 C 0.8942(4) 0.1565(3) 0.3957(3) 0.0275(11) Uani 1 1 d .
C33 C 0.9093(4) 0.1637(3) 0.4726(3) 0.0352(13) Uani 1 1 d .
H33 H 0.9228 0.1188 0.5044 0.042 Uiso 1 1 calc R
C34 C 0.9047(4) 0.2359(4) 0.5027(3) 0.0403(14) Uani 1 1 d .
H34 H 0.9139 0.2401 0.5548 0.048 Uiso 1 1 calc R
C35 C 0.8871(4) 0.3015(3) 0.4585(3) 0.0363(13) Uani 1 1 d .
H35 H 0.8832 0.3509 0.4796 0.044 Uiso 1 1 calc R
C36 C 0.8750(4) 0.2951(3) 0.3821(3) 0.0284(11) Uani 1 1 d .
H36 H 0.8638 0.3405 0.3513 0.034 Uiso 1 1 calc R
C38 C 0.8533(5) 0.0206(3) 0.3881(3) 0.0430(14) Uani 1 1 d .
H38A H 0.9169 0.0067 0.4400 0.065 Uiso 1 1 calc R
H38B H 0.8415 -0.0224 0.3518 0.065 Uiso 1 1 calc R
H38C H 0.7754 0.0313 0.3913 0.065 Uiso 1 1 calc R
C41 C 0.3897(4) 0.1583(3) 0.0755(2) 0.0216(10) Uani 1 1 d .
C42 C 0.4199(4) 0.1278(3) 0.0178(2) 0.0213(10) Uani 1 1 d .
C43 C 0.3378(4) 0.0830(3) -0.0429(3) 0.0269(11) Uani 1 1 d .
H43 H 0.3599 0.0631 -0.0818 0.032 Uiso 1 1 calc R
C44 C 0.2231(4) 0.0678(3) -0.0459(3) 0.0350(12) Uani 1 1 d .
H44 H 0.1658 0.0371 -0.0873 0.042 Uiso 1 1 calc R
C45 C 0.1902(4) 0.0962(3) 0.0101(3) 0.0378(13) Uani 1 1 d .
H45 H 0.1113 0.0844 0.0076 0.045 Uiso 1 1 calc R
C46 C 0.2719(4) 0.1422(3) 0.0702(3) 0.0290(11) Uani 1 1 d .
H46 H 0.2479 0.1628 0.1081 0.035 Uiso 1 1 calc R
C48 C 0.5758(4) 0.1115(3) -0.0313(3) 0.0299(12) Uani 1 1 d .
H48A H 0.5756 0.0548 -0.0275 0.045 Uiso 1 1 calc R
H48B H 0.6592 0.1294 -0.0203 0.045 Uiso 1 1 calc R
H48C H 0.5181 0.1276 -0.0841 0.045 Uiso 1 1 calc R
C51 C 0.4848(4) 0.2083(3) 0.2411(2) 0.0183(9) Uani 1 1 d .
C52 C 0.3886(4) 0.2451(3) 0.2520(3) 0.0237(10) Uani 1 1 d .
C53 C 0.3913(4) 0.2462(3) 0.3257(3) 0.0270(11) Uani 1 1 d .
H53 H 0.3275 0.2717 0.3335 0.032 Uiso 1 1 calc R
C54 C 0.4866(4) 0.2104(3) 0.3880(3) 0.0289(11) Uani 1 1 d .
H54 H 0.4876 0.2114 0.4383 0.035 Uiso 1 1 calc R
C55 C 0.5796(4) 0.1736(3) 0.3776(3) 0.0263(10) Uani 1 1 d .
H55 H 0.6449 0.1492 0.4206 0.032 Uiso 1 1 calc R
C56 C 0.5778(4) 0.1721(3) 0.3041(2) 0.0227(10) Uani 1 1 d .
H56 H 0.6416 0.1457 0.2969 0.027 Uiso 1 1 calc R
C58 C 0.1976(4) 0.3150(3) 0.1959(3) 0.0418(14) Uani 1 1 d .
H58A H 0.1585 0.2775 0.2170 0.063 Uiso 1 1 calc R
H58B H 0.1369 0.3332 0.1448 0.063 Uiso 1 1 calc R
H58C H 0.2284 0.3591 0.2317 0.063 Uiso 1 1 calc R
C61 C 0.4637(4) 0.3165(3) 0.1168(2) 0.0229(10) Uani 1 1 d .
C62 C 0.5209(4) 0.3782(3) 0.1661(3) 0.0261(11) Uani 1 1 d .
C63 C 0.5016(5) 0.4538(3) 0.1389(3) 0.0383(13) Uani 1 1 d .
H63 H 0.5414 0.4956 0.1732 0.046 Uiso 1 1 calc R
C64 C 0.4240(5) 0.4678(3) 0.0614(3) 0.0459(15) Uani 1 1 d .
H64 H 0.4130 0.5193 0.0417 0.055 Uiso 1 1 calc R
C65 C 0.3624(5) 0.4074(3) 0.0124(3) 0.0420(14) Uani 1 1 d .
H65 H 0.3062 0.4178 -0.0402 0.050 Uiso 1 1 calc R
C66 C 0.3818(4) 0.3324(3) 0.0393(3) 0.0300(11) Uani 1 1 d .
H66 H 0.3393 0.2911 0.0051 0.036 Uiso 1 1 calc R
C68 C 0.6222(6) 0.4173(4) 0.2989(3) 0.0500(15) Uani 1 1 d .
H68A H 0.6765 0.4570 0.2936 0.075 Uiso 1 1 calc R
H68B H 0.6625 0.3938 0.3509 0.075 Uiso 1 1 calc R
H68C H 0.5442 0.4413 0.2922 0.075 Uiso 1 1 calc R

loop_
_atom_site_aniso_label
_atom_site_aniso_U_11
_atom_site_aniso_U_22
_atom_site_aniso_U_33
_atom_site_aniso_U_23
_atom_site_aniso_U_13
_atom_site_aniso_U_12
Ru1 0.01555(17) 0.0236(2) 0.01495(17) -0.00153(17) 0.00897(13) 0.00123(17)
Cl2 0.0320(6) 0.0235(6) 0.0263(6) -0.0020(5) 0.0159(5) -0.0002(5)
P3 0.0170(6) 0.0249(7) 0.0162(6) 0.0004(5) 0.0089(5) 0.0006(5)
P4 0.0151(6) 0.0246(7) 0.0160(6) -0.0025(5) 0.0090(5) 0.0006(5)
O17 0.0194(16) 0.0288(19) 0.0177(16) 0.0045(14) 0.0099(13) 0.0031(14)
O27 0.0200(16) 0.034(2) 0.0196(16) -0.0036(14) 0.0123(13) 0.0030(14)
O37 0.041(2) 0.035(2) 0.0325(19) 0.0041(16) 0.0217(17) 0.0002(17)
O47 0.0212(16) 0.037(2) 0.0164(15) -0.0058(14) 0.0105(13) -0.0014(14)
O57 0.0211(17) 0.044(2) 0.0282(18) 0.0009(16) 0.0151(15) 0.0091(16)
O67 0.040(2) 0.0281(19) 0.0204(17) -0.0022(15) 0.0025(15) -0.0011(16)
C11 0.020(2) 0.020(3) 0.025(2) -0.0011(19) 0.0142(19) 0.0042(19)
C12 0.016(2) 0.026(2) 0.022(2) -0.003(2) 0.0127(18) 0.000(2)
C13 0.036(3) 0.026(3) 0.030(3) 0.005(2) 0.020(2) 0.008(2)
C14 0.039(3) 0.018(3) 0.045(3) 0.001(2) 0.030(3) -0.001(2)
C15 0.032(3) 0.029(3) 0.038(3) -0.008(2) 0.023(2) -0.002(2)
C16 0.020(2) 0.029(3) 0.028(3) -0.006(2) 0.013(2) 0.002(2)
C21 0.016(2) 0.024(3) 0.023(2) 0.0047(19) 0.0119(18) 0.0028(18)
C22 0.018(2) 0.026(3) 0.023(2) 0.004(2) 0.0125(19) -0.001(2)
C23 0.027(3) 0.036(3) 0.032(3) 0.006(2) 0.021(2) 0.009(2)
C24 0.025(3) 0.037(3) 0.044(3) 0.007(2) 0.024(2) 0.009(2)
C25 0.016(2) 0.033(3) 0.039(3) 0.010(2) 0.010(2) 0.004(2)
C26 0.021(2) 0.030(3) 0.028(3) 0.006(2) 0.011(2) -0.002(2)
C31 0.014(2) 0.037(3) 0.019(2) -0.005(2) 0.0072(18) -0.004(2)
C32 0.018(2) 0.044(3) 0.021(2) -0.001(2) 0.0092(19) 0.000(2)
C33 0.028(3) 0.055(4) 0.023(2) 0.006(2) 0.011(2) 0.003(3)
C34 0.031(3) 0.071(4) 0.020(3) -0.007(3) 0.013(2) -0.010(3)
C35 0.030(3) 0.052(4) 0.030(3) -0.018(3) 0.016(2) -0.011(3)
C36 0.023(2) 0.039(3) 0.026(3) -0.005(2) 0.013(2) -0.006(2)
C38 0.050(3) 0.041(4) 0.043(3) 0.011(3) 0.024(3) 0.006(3)
C41 0.020(2) 0.025(3) 0.019(2) -0.0023(19) 0.0072(18) 0.0029(19)
C42 0.020(2) 0.023(3) 0.020(2) 0.002(2) 0.0073(19) 0.005(2)
C43 0.026(3) 0.031(3) 0.023(2) -0.004(2) 0.009(2) 0.003(2)
C44 0.025(3) 0.039(3) 0.029(3) -0.009(2) 0.001(2) -0.007(2)
C45 0.021(3) 0.054(4) 0.038(3) -0.013(3) 0.013(2) -0.007(3)
C46 0.023(3) 0.038(3) 0.027(3) -0.004(2) 0.012(2) -0.002(2)
C48 0.030(3) 0.043(3) 0.019(2) -0.001(2) 0.014(2) 0.009(2)
C51 0.017(2) 0.023(2) 0.017(2) -0.0037(19) 0.0099(18) -0.0029(19)
C52 0.021(2) 0.027(3) 0.027(3) -0.006(2) 0.014(2) -0.003(2)
C53 0.028(3) 0.031(3) 0.032(3) -0.012(2) 0.022(2) -0.004(2)
C54 0.034(3) 0.036(3) 0.023(2) -0.007(2) 0.017(2) -0.011(2)
C55 0.028(2) 0.031(3) 0.023(2) 0.002(2) 0.0131(19) -0.004(2)
C56 0.021(2) 0.027(3) 0.024(2) -0.001(2) 0.0133(19) -0.001(2)
C58 0.027(3) 0.051(4) 0.056(3) 0.004(3) 0.026(3) 0.017(3)
C61 0.027(2) 0.024(3) 0.026(2) 0.002(2) 0.019(2) 0.004(2)
C62 0.030(3) 0.026(3) 0.027(3) 0.003(2) 0.018(2) 0.008(2)
C63 0.043(3) 0.036(3) 0.036(3) -0.001(3) 0.017(3) 0.006(3)
C64 0.067(4) 0.032(3) 0.044(3) 0.011(3) 0.029(3) 0.017(3)
C65 0.055(4) 0.045(4) 0.025(3) 0.011(3) 0.017(3) 0.018(3)
C66 0.033(3) 0.035(3) 0.025(2) 0.001(2) 0.016(2) 0.012(2)
C68 0.067(4) 0.047(4) 0.029(3) -0.004(3) 0.015(3) 0.001(3)

loop_
_atom_type_symbol
_atom_type_description
_atom_type_scat_dispersion_real
_atom_type_scat_dispersion_imag
_atom_type_scat_source
C C 0.0033 0.0016 'International Tables Vol C Tables 4.2.6.8 and 6.1.1.4'
H H 0.0000 0.0000 'International Tables Vol C Tables 4.2.6.8 and 6.1.1.4'
Cl Cl 0.1484 0.1585 'International Tables Vol C Tables 4.2.6.8 and 6.1.1.4'
O O 0.0106 0.0060 'International Tables Vol C Tables 4.2.6.8 and 6.1.1.4'
P P 0.1023 0.0942 'International Tables Vol C Tables 4.2.6.8 and 6.1.1.4'
Ru Ru -1.2594 0.8363 'International Tables Vol C Tables 4.2.6.8 and 6.1.1.4'

loop_
_geom_angle_atom_site_label_1
_geom_angle_atom_site_label_2
_geom_angle_atom_site_label_3
_geom_angle
O17 Ru1 O27 92.60(12)
O17 Ru1 P3 85.23(9)
O27 Ru1 P3 82.17(9)
O17 Ru1 O47 87.39(12)
O27 Ru1 O47 90.19(11)
P3 Ru1 O47 169.11(8)
O17 Ru1 P4 87.15(8)
O27 Ru1 P4 167.76(9)
P3 Ru1 P4 109.98(4)
O47 Ru1 P4 77.58(7)
O17 Ru1 Cl2 174.22(9)
O27 Ru1 Cl2 90.47(9)
P3 Ru1 Cl2 100.05(4)
O47 Ru1 Cl2 87.70(9)
P4 Ru1 Cl2 88.81(4)
C21 P3 C11 103.95(18)
C21 P3 C31 109.8(2)
C11 P3 C31 107.3(2)
C21 P3 Ru1 101.69(15)
C11 P3 Ru1 100.10(14)
C31 P3 Ru1 130.96(14)
C41 P4 C51 109.38(19)
C41 P4 C61 104.1(2)
C51 P4 C61 107.16(19)
C41 P4 Ru1 100.50(14)
C51 P4 Ru1 122.07(14)
C61 P4 Ru1 112.08(13)
C12 O17 Ru1 119.9(3)
C22 O27 Ru1 119.7(2)
C32 O37 C38 118.9(4)
C42 O47 C48 118.0(3)
C42 O47 Ru1 118.5(2)
C48 O47 Ru1 118.0(2)
C52 O57 C58 117.8(3)
C62 O67 C68 117.7(4)
C12 C11 C16 120.3(4)
C12 C11 P3 112.9(3)
C16 C11 P3 126.5(3)
O17 C12 C11 121.8(4)
O17 C12 C13 120.0(4)
C11 C12 C13 118.3(4)
C14 C13 C12 121.0(4)
C14 C13 H13 119.5
C12 C13 H13 119.5
C13 C14 C15 120.8(5)
C13 C14 H14 119.6
C15 C14 H14 119.6
C16 C15 C14 119.7(5)
C16 C15 H15 120.2
C14 C15 H15 120.2
C15 C16 C11 120.0(4)
C15 C16 H16 120.0
C11 C16 H16 120.0
C26 C21 C22 121.1(4)
C26 C21 P3 127.2(3)
C22 C21 P3 111.4(3)
O27 C22 C21 121.6(4)
O27 C22 C23 120.3(4)
C21 C22 C23 118.1(4)
C24 C23 C22 119.8(4)
C24 C23 H23 120.1
C22 C23 H23 120.1
C25 C24 C23 121.7(4)
C25 C24 H24 119.1
C23 C24 H24 119.1
C24 C25 C26 119.5(4)
C24 C25 H25 120.3
C26 C25 H25 120.3
C21 C26 C25 119.8(4)
C21 C26 H26 120.1
C25 C26 H26 120.1
C32 C31 C36 119.3(4)
C32 C31 P3 120.3(4)
C36 C31 P3 120.1(4)
O37 C32 C31 116.8(4)
O37 C32 C33 123.7(5)
C31 C32 C33 119.6(5)
C34 C33 C32 120.1(5)
C34 C33 H33 119.9
C32 C33 H33 119.9
C35 C34 C33 121.0(4)
C35 C34 H34 119.5
C33 C34 H34 119.5
C34 C35 C36 119.3(5)
C34 C35 H35 120.4
C36 C35 H35 120.4
C31 C36 C35 120.6(5)
C31 C36 H36 119.7
C35 C36 H36 119.7
O37 C38 H38A 109.5
O37 C38 H38B 109.5
H38A C38 H38B 109.5
O37 C38 H38C 109.5
H38A C38 H38C 109.5
H38B C38 H38C 109.5
C42 C41 C46 117.8(4)
C42 C41 P4 117.9(3)
C46 C41 P4 124.3(3)
C43 C42 C41 122.0(4)
C43 C42 O47 122.0(4)
C41 C42 O47 116.0(4)
C44 C43 C42 118.7(4)
C44 C43 H43 120.7
C42 C43 H43 120.7
C45 C44 C43 121.1(5)
C45 C44 H44 119.5
C43 C44 H44 119.5
C44 C45 C46 120.2(5)
C44 C45 H45 119.9
C46 C45 H45 119.9
C45 C46 C41 120.2(4)
C45 C46 H46 119.9
C41 C46 H46 119.9
O47 C48 H48A 109.5
O47 C48 H48B 109.5
H48A C48 H48B 109.5
O47 C48 H48C 109.5
H48A C48 H48C 109.5
H48B C48 H48C 109.5
C56 C51 C52 118.8(4)
C56 C51 P4 117.6(3)
C52 C51 P4 123.0(3)
O57 C52 C53 124.4(4)
O57 C52 C51 116.1(4)
C53 C52 C51 119.5(4)
C54 C53 C52 120.4(4)
C54 C53 H53 119.8
C52 C53 H53 119.8
C55 C54 C53 120.5(4)
C55 C54 H54 119.8
C53 C54 H54 119.8
C54 C55 C56 119.6(4)
C54 C55 H55 120.2
C56 C55 H55 120.2
C51 C56 C55 121.2(4)
C51 C56 H56 119.4
C55 C56 H56 119.4
O57 C58 H58A 109.5
O57 C58 H58B 109.5
H58A C58 H58B 109.5
O57 C58 H58C 109.5
H58A C58 H58C 109.5
H58B C58 H58C 109.5
C62 C61 C66 118.5(4)
C62 C61 P4 119.8(3)
C66 C61 P4 121.5(4)
O67 C62 C63 122.7(5)
O67 C62 C61 116.3(4)
C63 C62 C61 121.1(5)
C64 C63 C62 119.4(5)
C64 C63 H63 120.3
C62 C63 H63 120.3
C65 C64 C63 120.3(5)
C65 C64 H64 119.9
C63 C64 H64 119.9
C66 C65 C64 120.4(5)
C66 C65 H65 119.8
C64 C65 H65 119.8
C65 C66 C61 120.3(5)
C65 C66 H66 119.8
C61 C66 H66 119.8
O67 C68 H68A 109.5
O67 C68 H68B 109.5
H68A C68 H68B 109.5
O67 C68 H68C 109.5
H68A C68 H68C 109.5
H68B C68 H68C 109.5

loop_
_geom_bond_atom_site_label_1
_geom_bond_atom_site_label_2
_geom_bond_distance
Ru1 O17 1.974(3)
Ru1 O27 2.045(3)
Ru1 P3 2.2328(12)
Ru1 O47 2.244(3)
Ru1 P4 2.3566(11)
Ru1 Cl2 2.3637(12)
P3 C21 1.803(4)
P3 C11 1.806(4)
P3 C31 1.813(4)
P4 C41 1.820(4)
P4 C51 1.820(4)
P4 C61 1.822(5)
O17 C12 1.341(5)
O27 C22 1.333(5)
O37 C32 1.348(6)
O37 C38 1.420(6)
O47 C42 1.397(5)
O47 C48 1.451(5)
O57 C52 1.361(5)
O57 C58 1.436(5)
O67 C62 1.364(5)
O67 C68 1.410(6)
C11 C12 1.398(6)
C11 C16 1.409(6)
C12 C13 1.400(6)
C13 C14 1.370(7)
C13 H13 0.9500
C14 C15 1.388(7)
C14 H14 0.9500
C15 C16 1.377(7)
C15 H15 0.9500
C16 H16 0.9500
C21 C26 1.388(6)
C21 C22 1.401(6)
C22 C23 1.408(6)
C23 C24 1.380(6)
C23 H23 0.9500
C24 C25 1.372(7)
C24 H24 0.9500
C25 C26 1.390(6)
C25 H25 0.9500
C26 H26 0.9500
C31 C32 1.392(7)
C31 C36 1.393(7)
C32 C33 1.397(6)
C33 C34 1.380(8)
C33 H33 0.9500
C34 C35 1.369(8)
C34 H34 0.9500
C35 C36 1.398(6)
C35 H35 0.9500
C36 H36 0.9500
C38 H38A 0.9800
C38 H38B 0.9800
C38 H38C 0.9800
C41 C42 1.396(6)
C41 C46 1.403(6)
C42 C43 1.383(6)
C43 C44 1.379(6)
C43 H43 0.9500
C44 C45 1.374(7)
C44 H44 0.9500
C45 C46 1.387(7)
C45 H45 0.9500
C46 H46 0.9500
C48 H48A 0.9800
C48 H48B 0.9800
C48 H48C 0.9800
C51 C56 1.383(6)
C51 C52 1.409(6)
C52 C53 1.386(6)
C53 C54 1.385(7)
C53 H53 0.9500
C54 C55 1.371(6)
C54 H54 0.9500
C55 C56 1.386(6)
C55 H55 0.9500
C56 H56 0.9500
C58 H58A 0.9800
C58 H58B 0.9800
C58 H58C 0.9800
C61 C62 1.386(7)
C61 C66 1.398(6)
C62 C63 1.383(7)
C63 C64 1.380(7)
C63 H63 0.9500
C64 C65 1.378(8)
C64 H64 0.9500
C65 C66 1.373(7)
C65 H65 0.9500
C66 H66 0.9500
C68 H68A 0.9800
C68 H68B 0.9800
C68 H68C 0.9800

loop_
_geom_torsion_atom_site_label_1
_geom_torsion_atom_site_label_2
_geom_torsion_atom_site_label_3
_geom_torsion_atom_site_label_4
_geom_torsion
O17 Ru1 P3 C21 -108.45(16)
O27 Ru1 P3 C21 -15.17(16)
O47 Ru1 P3 C21 -61.0(5)
P4 Ru1 P3 C21 166.33(14)
Cl2 Ru1 P3 C21 73.92(14)
O17 Ru1 P3 C11 -1.78(15)
O27 Ru1 P3 C11 91.51(15)
O47 Ru1 P3 C11 45.7(5)
P4 Ru1 P3 C11 -87.00(13)
Cl2 Ru1 P3 C11 -179.41(13)
O17 Ru1 P3 C31 121.9(2)
O27 Ru1 P3 C31 -144.8(2)
O47 Ru1 P3 C31 169.4(5)
P4 Ru1 P3 C31 36.7(2)
Cl2 Ru1 P3 C31 -55.7(2)
O17 Ru1 P4 C41 110.28(17)
O27 Ru1 P4 C41 21.2(5)
P3 Ru1 P4 C41 -165.84(15)
O47 Ru1 P4 C41 22.33(17)
Cl2 Ru1 P4 C41 -65.58(15)
O17 Ru1 P4 C51 -128.77(19)
O27 Ru1 P4 C51 142.1(5)
P3 Ru1 P4 C51 -44.89(18)
O47 Ru1 P4 C51 143.28(19)
Cl2 Ru1 P4 C51 55.38(18)
O17 Ru1 P4 C61 0.28(18)
O27 Ru1 P4 C61 -88.8(5)
P3 Ru1 P4 C61 84.16(16)
O47 Ru1 P4 C61 -87.67(18)
Cl2 Ru1 P4 C61 -175.58(16)
O27 Ru1 O17 C12 -78.3(3)
P3 Ru1 O17 C12 3.6(3)
O47 Ru1 O17 C12 -168.4(3)
P4 Ru1 O17 C12 114.0(3)
O17 Ru1 O27 C22 100.2(3)
P3 Ru1 O27 C22 15.4(3)
O47 Ru1 O27 C22 -172.4(3)
P4 Ru1 O27 C22 -171.2(3)
Cl2 Ru1 O27 C22 -84.7(3)
O17 Ru1 O47 C42 -116.6(3)
O27 Ru1 O47 C42 150.8(3)
P3 Ru1 O47 C42 -163.9(4)
P4 Ru1 O47 C42 -28.9(3)
Cl2 Ru1 O47 C42 60.4(3)
O17 Ru1 O47 C48 90.0(3)
O27 Ru1 O47 C48 -2.6(3)
P3 Ru1 O47 C48 42.7(7)
P4 Ru1 O47 C48 177.7(3)
Cl2 Ru1 O47 C48 -93.0(3)
C21 P3 C11 C12 105.1(3)
C31 P3 C11 C12 -138.6(3)
Ru1 P3 C11 C12 0.2(3)
C21 P3 C11 C16 -68.2(4)
C31 P3 C11 C16 48.1(4)
Ru1 P3 C11 C16 -173.0(3)
Ru1 O17 C12 C11 -4.6(5)
Ru1 O17 C12 C13 174.4(3)
C16 C11 C12 O17 176.3(3)
P3 C11 C12 O17 2.6(5)
C16 C11 C12 C13 -2.7(6)
P3 C11 C12 C13 -176.5(3)
O17 C12 C13 C14 -176.4(4)
C11 C12 C13 C14 2.6(6)
C12 C13 C14 C15 -1.1(7)
C13 C14 C15 C16 -0.4(7)
C14 C15 C16 C11 0.3(6)
C12 C11 C16 C15 1.3(6)
P3 C11 C16 C15 174.1(3)
C11 P3 C21 C26 86.0(4)
C31 P3 C21 C26 -28.5(5)
Ru1 P3 C21 C26 -170.4(4)
C11 P3 C21 C22 -87.4(3)
C31 P3 C21 C22 158.0(3)
Ru1 P3 C21 C22 16.2(3)
Ru1 O27 C22 C21 -8.5(5)
Ru1 O27 C22 C23 173.3(3)
C26 C21 C22 O27 179.2(4)
P3 C21 C22 O27 -6.9(5)
C26 C21 C22 C23 -2.5(6)
P3 C21 C22 C23 171.3(3)
O27 C22 C23 C24 -179.6(4)
C21 C22 C23 C24 2.2(7)
C22 C23 C24 C25 0.1(7)
C23 C24 C25 C26 -2.1(7)
C22 C21 C26 C25 0.6(7)
P3 C21 C26 C25 -172.3(4)
C24 C25 C26 C21 1.8(7)
C21 P3 C31 C32 -54.5(4)
C11 P3 C31 C32 -166.9(3)
Ru1 P3 C31 C32 72.2(4)
C21 P3 C31 C36 130.8(3)
C11 P3 C31 C36 18.4(4)
Ru1 P3 C31 C36 -102.5(4)
C38 O37 C32 C31 -153.4(4)
C38 O37 C32 C33 25.5(6)
C36 C31 C32 O37 176.6(4)
P3 C31 C32 O37 1.8(5)
C36 C31 C32 C33 -2.3(6)
P3 C31 C32 C33 -177.0(3)
O37 C32 C33 C34 -176.4(4)
C31 C32 C33 C34 2.4(7)
C32 C33 C34 C35 -0.9(7)
C33 C34 C35 C36 -0.7(7)
C32 C31 C36 C35 0.7(6)
P3 C31 C36 C35 175.5(3)
C34 C35 C36 C31 0.8(7)
C51 P4 C41 C42 -150.7(3)
C61 P4 C41 C42 95.1(4)
Ru1 P4 C41 C42 -21.1(4)
C51 P4 C41 C46 30.2(5)
C61 P4 C41 C46 -84.0(4)
Ru1 P4 C41 C46 159.8(4)
C46 C41 C42 C43 0.0(7)
P4 C41 C42 C43 -179.2(4)
C46 C41 C42 O47 180.0(4)
P4 C41 C42 O47 0.8(5)
C48 O47 C42 C43 -3.0(6)
Ru1 O47 C42 C43 -156.3(3)
C48 O47 C42 C41 177.0(4)
Ru1 O47 C42 C41 23.6(5)
C41 C42 C43 C44 -0.5(7)
O47 C42 C43 C44 179.5(4)
C42 C43 C44 C45 -0.1(8)
C43 C44 C45 C46 1.1(9)
C44 C45 C46 C41 -1.6(8)
C42 C41 C46 C45 1.1(7)
P4 C41 C46 C45 -179.8(4)
C41 P4 C51 C56 113.5(4)
C61 P4 C51 C56 -134.3(4)
Ru1 P4 C51 C56 -3.2(4)
C41 P4 C51 C52 -75.2(4)
C61 P4 C51 C52 37.0(4)
Ru1 P4 C51 C52 168.1(3)
C58 O57 C52 C53 -2.3(7)
C58 O57 C52 C51 178.6(4)
C56 C51 C52 O57 -178.8(4)
P4 C51 C52 O57 9.9(6)
C56 C51 C52 C53 2.0(7)
P4 C51 C52 C53 -169.2(4)
O57 C52 C53 C54 179.8(4)
C51 C52 C53 C54 -1.1(7)
C52 C53 C54 C55 0.1(7)
C53 C54 C55 C56 -0.1(7)
C52 C51 C56 C55 -2.1(7)
P4 C51 C56 C55 169.7(4)
C54 C55 C56 C51 1.1(7)
C41 P4 C61 C62 170.2(3)
C51 P4 C61 C62 54.3(4)
Ru1 P4 C61 C62 -82.1(3)
C41 P4 C61 C66 -14.4(4)
C51 P4 C61 C66 -130.3(3)
Ru1 P4 C61 C66 93.3(3)
C68 O67 C62 C63 24.2(7)
C68 O67 C62 C61 -157.2(4)
C66 C61 C62 O67 178.9(4)
P4 C61 C62 O67 -5.6(5)
C66 C61 C62 C63 -2.6(6)
P4 C61 C62 C63 173.0(4)
O67 C62 C63 C64 178.5(4)
C61 C62 C63 C64 0.0(7)
C62 C63 C64 C65 2.7(8)
C63 C64 C65 C66 -2.9(8)
C64 C65 C66 C61 0.3(8)
C62 C61 C66 C65 2.4(6)
P4 C61 C66 C65 -173.1(4)
